data_1100316
loop_
_publ_author_name
'Scheuplein, Stefan W.'
'Kusche, Andreas'
'Br\"uckner, Reinhard'
'Harms, Klaus'

_publ_section_title
;
 Asymmetric Induction in the [2,3] Witting Rearrangement by Chiral
 Substituents in the Allyl Moiety: 1,3-Asymmetric Induction
;
_journal_coden_ASTM CHBEAM
_journal_issue 4
_journal_name_full 'Chemische Berichte'
_journal_page_first 917
_journal_page_last 925
_journal_paper_doi 10.1002/cber.19901230443
_journal_volume 123
_journal_year 1990
_chemical_formula_sum 'C15 H26 O3 Si'
_space_group_IT_number 4
_symmetry_cell_setting monoclinic
_symmetry_space_group_name_Hall 'P 2yb'
_symmetry_space_group_name_H-M 'P 1 21 1'
_cell_angle_alpha 90
_cell_angle_beta 109.220(6)
_cell_angle_gamma 90
_cell_formula_units_Z 2
_cell_length_a 7.963(1)
_cell_length_b 10.014(1)
_cell_length_c 12.011(2)
_cod_original_sg_symbol_H-M 'P 21'
_cod_original_formula_sum 'C15 H26 O3 Si1'
_cod_database_code 1100316

loop_
_symmetry_equiv_pos_site_id
_symmetry_equiv_pos_as_xyz
1 x,y,z
2 -x,1/2+y,-z

loop_
_atom_site_label
_atom_site_type_symbol
_atom_site_fract_x
_atom_site_fract_y
_atom_site_fract_z
Si1 Si 0.10587(22) 0.05480 0.66560(13)
O1 O -0.35455(36) -0.41464(36) 0.85612(28)
O2 O -0.20536(45) -0.35393(41) 0.73452(29)
O3 O 0.46855(38) -0.15597(36) 1.07173(27)
C1 C 0.20336(73) -0.05009(59) 0.79672(47)
C2 C 0.26792(63) -0.12459(58) 0.87469(47)
C3 C 0.34708(61) -0.22149(52) 0.97190(43)
H1 H 0.41365(61) -0.28690(52) 0.94548(43)
C4 C 0.19902(57) -0.29632(49) 1.00395(40)
H2 H 0.12999(57) -0.23492(49) 1.03248(40)
C5 C 0.07330(62) -0.36252(56) 0.89466(47)
C6 C 0.12000(68) -0.46629(60) 0.84578(55)
H3 H 0.24184(68) -0.47853(60) 0.85069(55)
H4 H 0.03184(68) -0.53053(60) 0.80479(55)
C7 C 0.28375(69) -0.39592(53) 1.10237(44)
H5 H 0.19220(69) -0.44245(53) 1.12237(44)
H6 H 0.35859(69) -0.34917(53) 1.17042(44)
H7 H 0.35380(69) -0.45888(53) 1.07632(44)
C8 C -0.50611(78) -0.28493(64) 0.68363(51)
H8 H -0.62168(78) -0.31146(64) 0.68417(51)
H9 H -0.51053(78) -0.26855(64) 0.60396(51)
H10 H -0.47014(78) -0.20492(64) 0.72931(51)
C9 C -0.42537(72) -0.52442(60) 0.67061(48)
H11 H -0.43988(72) -0.51139(60) 0.58878(48)
H12 H -0.53488(72) -0.55633(60) 0.67802(48)
H13 H -0.33303(72) -0.58877(60) 0.70375(48)
C10 C -0.37546(65) -0.39359(56) 0.73551(46)
C11 C -0.10629(59) -0.29855(49) 0.84698(42)
H14 H -0.08151(59) -0.20513(49) 0.84342(42)
C12 C -0.22437(59) -0.32227(56) 0.92465(41)
H15 H -0.27900(59) -0.24072(56) 0.93715(41)
H16 H -0.15673(59) -0.36013(56) 0.99940(41)
C13 C 0.2654(11) 0.0871(14) 0.59523(70)
H17 H 0.3026(11) 0.0042(14) 0.57059(70)
H18 H 0.3665(11) 0.1314(14) 0.64927(70)
H19 H 0.2137(11) 0.1429(14) 0.52764(70)
C14 C 0.0434(14) 0.20886(67) 0.70856(70)
H20 H -0.0433(14) 0.19486(67) 0.74716(70)
H21 H -0.0069(14) 0.26388(67) 0.6402(7)
H22 H 0.1459(14) 0.25233(67) 0.76183(70)
C15 C -0.0738(13) -0.03024(97) 0.57054(69)
H23 H -0.1597(13) -0.04723(97) 0.60921(69)
H24 H -0.0340(13) -0.11346(97) 0.54837(69)
H25 H -0.1273(13) 0.02283(97) 0.50133(69)

loop_
_atom_type_symbol
_atom_type_radius_bond
C 0.68
H 0.23
O 0.68
Si 1.20
